data_4064041
loop_
_publ_author_name
'Reznichenko, Alexander L.'
'Emge, Thomas J.'
'Aud\"orsch, Stephan'
'Klauber, Eric G.'
'Hultzsch, Kai C.'
'Schmidt, Bernd'

_publ_section_title
;
 Group 5 Metal Binaphtholate Complexes for Catalytic Asymmetric
 Hydroaminoalkylation and Hydroamination/Cyclization
;
_journal_issue 5
_journal_name_full Organometallics
_journal_page_first 921
_journal_paper_doi 10.1021/om1011006
_journal_volume 30
_journal_year 2011
_chemical_formula_sum 'C38 H58 N3 Nb O2 Si2'
_chemical_formula_weight 737.96
_chemical_name_systematic
; 
 ? 
;
_space_group_IT_number 4
_symmetry_cell_setting monoclinic
_symmetry_space_group_name_Hall 'P 2yb'
_symmetry_space_group_name_H-M 'P 1 21 1'
_atom_sites_solution_hydrogens geom
_atom_sites_solution_primary direct
_atom_sites_solution_secondary difmap
_audit_creation_method SHELXL-97
_cell_angle_alpha 90.00
_cell_angle_beta 95.076(1)
_cell_angle_gamma 90.00
_cell_formula_units_Z 2
_cell_length_a 10.7656(7)
_cell_length_b 15.5456(10)
_cell_length_c 11.9463(8)
_cell_measurement_reflns_used 9870
_cell_measurement_temperature 100(2)
_cell_measurement_theta_max 33.09
_cell_measurement_theta_min 2.31
_cell_volume 1991.5(2)
_computing_cell_refinement 'Bruker SAINT'
_computing_data_collection 'Bruker APEX2'
_computing_data_reduction 'Bruker SAINT'
_computing_molecular_graphics 'Bruker SHELXTL'
_computing_publication_material 'Bruker SHELXTL'
_computing_structure_refinement 'SHELXL-97 (Sheldrick, 2008)'
_computing_structure_solution 'SHELXS-97 (Sheldrick, 2008)'
_diffrn_ambient_temperature 100(2)
_diffrn_measured_fraction_theta_full 0.999
_diffrn_measured_fraction_theta_max 0.999
_diffrn_measurement_device_type 'Bruker SMART APEX CCD'
_diffrn_measurement_method '\f and \w scans'
_diffrn_radiation_monochromator graphite
_diffrn_radiation_source 'fine-focus sealed tube'
_diffrn_radiation_type MoK\a
_diffrn_radiation_wavelength 0.71073
_diffrn_reflns_av_R_equivalents 0.0173
_diffrn_reflns_av_sigmaI/netI 0.0281
_diffrn_reflns_limit_h_max 15
_diffrn_reflns_limit_h_min -15
_diffrn_reflns_limit_k_max 22
_diffrn_reflns_limit_k_min -22
_diffrn_reflns_limit_l_max 17
_diffrn_reflns_limit_l_min -17
_diffrn_reflns_number 25295
_diffrn_reflns_theta_full 31.50
_diffrn_reflns_theta_max 31.50
_diffrn_reflns_theta_min 1.90
_exptl_absorpt_coefficient_mu 0.396
_exptl_absorpt_correction_T_max 0.4353
_exptl_absorpt_correction_T_min 0.3950
_exptl_absorpt_correction_type multi-scan
_exptl_absorpt_process_details 'Bruker SAINT (SADABS)'
_exptl_crystal_colour yellow
_exptl_crystal_density_diffrn 1.231
_exptl_crystal_density_method 'not measured'
_exptl_crystal_description lathe
_exptl_crystal_F_000 784
_exptl_crystal_size_max .18
_exptl_crystal_size_mid .16
_exptl_crystal_size_min .12
_refine_diff_density_max 0.566
_refine_diff_density_min -0.210
_refine_diff_density_rms 0.054
_refine_ls_abs_structure_details 'Flack H D (1983), Acta Cryst. A39, 876-881'
_refine_ls_abs_structure_Flack -0.040(13)
_refine_ls_extinction_method none
_refine_ls_goodness_of_fit_ref 1.006
_refine_ls_hydrogen_treatment constr
_refine_ls_matrix_type full
_refine_ls_number_parameters 490
_refine_ls_number_reflns 12954
_refine_ls_number_restraints 11
_refine_ls_restrained_S_all 1.005
_refine_ls_R_factor_all 0.0254
_refine_ls_R_factor_gt 0.0245
_refine_ls_shift/su_max 0.003
_refine_ls_shift/su_mean 0.000
_refine_ls_structure_factor_coef Fsqd
_refine_ls_weighting_details 'calc w=1/[\s^2^(Fo^2^)+(0.0360P)^2^+0.1800P] where P=(Fo^2^+2Fc^2^)/3'
_refine_ls_weighting_scheme calc
_refine_ls_wR_factor_gt 0.0599
_refine_ls_wR_factor_ref 0.0605
_reflns_number_gt 12639
_reflns_number_total 12954
_reflns_threshold_expression >2sigma(I)
_cod_data_source_file om1011006_si_001.cif
_cod_data_source_block are1300
_cod_depositor_comments
;
The following automatic conversions were performed:

'_symmetry_cell_setting' value 'Monoclinic' changed to 'monoclinic'
according to /home/saulius/struct/CIF-dictionaries/cif_core.dic
dictionary named 'cif_core.dic' version 2.4.1 from 2010-06-29.

Automatic conversion script
Id: cif_fix_values 1715 2011-07-08 13:25:40Z adriana 
;
_cod_original_sg_symbol_H-M P2(1)
_cod_database_code 4064041

loop_
_symmetry_equiv_pos_as_xyz
'x, y, z'
'-x, y+1/2, -z'

loop_
_atom_site_label
_atom_site_type_symbol
_atom_site_fract_x
_atom_site_fract_y
_atom_site_fract_z
_atom_site_U_iso_or_equiv
_atom_site_adp_type
_atom_site_occupancy
_atom_site_symmetry_multiplicity
_atom_site_calc_flag
_atom_site_refinement_flags
_atom_site_disorder_assembly
_atom_site_disorder_group
Nb1 Nb 0.441526(9) 0.39445(3) 0.603930(8) 0.01468(3) Uani 1 1 d . A .
Si1 Si 0.27934(3) 0.36796(4) 0.24028(3) 0.01828(7) Uani 1 1 d . A .
O1 O 0.45882(9) 0.32765(7) 0.45412(8) 0.01591(17) Uani 1 1 d . . .
O2 O 0.62216(8) 0.37849(7) 0.63177(7) 0.0193(2) Uani 1 1 d D . .
N1 N 0.31457(12) 0.30864(9) 0.62940(10) 0.0222(2) Uani 1 1 d . . .
N2 N 0.39329(12) 0.50335(8) 0.53466(10) 0.0219(2) Uani 1 1 d . . .
N3 N 0.41081(12) 0.44587(9) 0.75596(10) 0.0214(2) Uani 1 1 d . . .
C1 C 0.51544(12) 0.37410(8) 0.37841(10) 0.0155(2) Uani 1 1 d . A .
C2 C 0.64437(11) 0.38559(10) 0.39138(10) 0.0160(2) Uani 1 1 d D . .
C3 C 0.70026(12) 0.44641(9) 0.32143(11) 0.0178(2) Uani 1 1 d . A .
C4 C 0.82935(13) 0.46853(10) 0.33655(12) 0.0226(3) Uani 1 1 d . . .
H4 H 0.8819 0.4414 0.3941 0.027 Uiso 1 1 calc R A .
C5 C 0.87827(15) 0.52873(11) 0.26860(13) 0.0264(3) Uani 1 1 d . A .
H5 H 0.9642 0.5430 0.2805 0.032 Uiso 1 1 calc R . .
C6 C 0.80395(16) 0.56944(11) 0.18204(13) 0.0282(3) Uani 1 1 d . . .
H6 H 0.8394 0.6107 0.1356 0.034 Uiso 1 1 calc R A .
C7 C 0.67952(15) 0.54940(10) 0.16477(12) 0.0251(3) Uani 1 1 d . A .
H7 H 0.6292 0.5768 0.1059 0.030 Uiso 1 1 calc R . .
C8 C 0.62523(14) 0.48829(10) 0.23372(11) 0.0202(2) Uani 1 1 d . . .
C9 C 0.49735(13) 0.46542(10) 0.21503(11) 0.0203(2) Uani 1 1 d . A .
H9 H 0.4490 0.4896 0.1524 0.024 Uiso 1 1 calc R . .
C10 C 0.44065(12) 0.40947(9) 0.28418(10) 0.0179(3) Uani 1 1 d . . .
C11 C 0.29656(13) 0.25564(10) 0.17989(11) 0.0206(2) Uani 1 1 d . . .
C12 C 0.17889(16) 0.23327(12) 0.10214(15) 0.0326(3) Uani 1 1 d . A .
H12A H 0.1847 0.1738 0.0758 0.049 Uiso 1 1 calc R . .
H12B H 0.1723 0.2723 0.0375 0.049 Uiso 1 1 calc R . .
H12C H 0.1049 0.2395 0.1437 0.049 Uiso 1 1 calc R . .
C13 C 0.31210(15) 0.18917(10) 0.27485(13) 0.0258(3) Uani 1 1 d . A .
H13A H 0.3232 0.1319 0.2429 0.039 Uiso 1 1 calc R . .
H13B H 0.2377 0.1894 0.3165 0.039 Uiso 1 1 calc R . .
H13C H 0.3854 0.2038 0.3258 0.039 Uiso 1 1 calc R . .
C14 C 0.41007(16) 0.25023(11) 0.11106(13) 0.0281(3) Uani 1 1 d . A .
H14A H 0.4862 0.2615 0.1601 0.042 Uiso 1 1 calc R . .
H14B H 0.4019 0.2931 0.0507 0.042 Uiso 1 1 calc R . .
H14C H 0.4146 0.1926 0.0784 0.042 Uiso 1 1 calc R . .
C15 C 0.16921(13) 0.36457(11) 0.35270(13) 0.0250(3) Uani 1 1 d . . .
H15A H 0.1509 0.4234 0.3759 0.038 Uiso 1 1 calc R A .
H15B H 0.2073 0.3324 0.4174 0.038 Uiso 1 1 calc R . .
H15C H 0.0917 0.3362 0.3237 0.038 Uiso 1 1 calc R . .
C16 C 0.20823(15) 0.44229(11) 0.12900(13) 0.0286(3) Uani 1 1 d . . .
H16A H 0.1205 0.4269 0.1107 0.043 Uiso 1 1 calc R A .
H16B H 0.2532 0.4372 0.0615 0.043 Uiso 1 1 calc R . .
H16C H 0.2138 0.5017 0.1566 0.043 Uiso 1 1 calc R . .
C17A C 0.71013(18) 0.32919(10) 0.5872(2) 0.0159(3) Uani 0.9149(10) 1 d PD A 1
C18A C 0.7225(4) 0.3311(4) 0.4722(8) 0.0162(3) Uani 0.9149(10) 1 d PD A 1
C19A C 0.80839(13) 0.27319(11) 0.42663(14) 0.0142(3) Uani 0.9149(10) 1 d P A 1
C20A C 0.81135(17) 0.25736(13) 0.30927(12) 0.0178(3) Uani 0.9149(10) 1 d P A 1
H20A H 0.7576 0.2891 0.2572 0.021 Uiso 0.9149(10) 1 calc PR A 1
C21A C 0.88960(16) 0.19767(13) 0.27019(15) 0.0210(4) Uani 0.9149(10) 1 d P A 1
H21A H 0.8868 0.1872 0.1917 0.025 Uiso 0.9149(10) 1 calc PR A 1
C22A C 0.97494(17) 0.15090(12) 0.34400(16) 0.0234(4) Uani 0.9149(10) 1 d P A 1
H22A H 1.0302 0.1106 0.3151 0.028 Uiso 0.9149(10) 1 calc PR A 1
C23A C 0.97692(15) 0.16444(12) 0.45801(17) 0.0209(3) Uani 0.9149(10) 1 d P A 1
H23A H 1.0349 0.1342 0.5081 0.025 Uiso 0.9149(10) 1 calc PR A 1
C24A C 0.89209(18) 0.22372(12) 0.50077(13) 0.0167(3) Uani 0.9149(10) 1 d P A 1
C25A C 0.88338(14) 0.23059(11) 0.61836(14) 0.0180(3) Uani 0.9149(10) 1 d P A 1
H25A H 0.9415 0.2001 0.6680 0.022 Uiso 0.9149(10) 1 calc PR A 1
C26A C 0.79341(14) 0.27997(10) 0.66304(12) 0.0162(3) Uani 0.9149(10) 1 d PD A 1
Si2A Si 0.78304(4) 0.27648(4) 0.82007(3) 0.01765(8) Uani 0.9149(10) 1 d PD A 1
C27A C 0.82855(14) 0.38180(11) 0.89271(12) 0.0224(3) Uani 0.9149(10) 1 d P A 1
C28A C 0.8414(2) 0.36662(14) 1.02059(14) 0.0341(4) Uani 0.9149(10) 1 d P A 1
H28A H 0.9024 0.3208 1.0390 0.051 Uiso 0.9149(10) 1 calc PR A 1
H28B H 0.7604 0.3496 1.0451 0.051 Uiso 0.9149(10) 1 calc PR A 1
H28C H 0.8696 0.4197 1.0591 0.051 Uiso 0.9149(10) 1 calc PR A 1
C29A C 0.7345(3) 0.4525(3) 0.8661(3) 0.0350(6) Uani 0.9149(10) 1 d P A 1
H29A H 0.6530 0.4343 0.8881 0.053 Uiso 0.9149(10) 1 calc PR A 1
H29B H 0.7282 0.4646 0.7853 0.053 Uiso 0.9149(10) 1 calc PR A 1
H29C H 0.7613 0.5046 0.9078 0.053 Uiso 0.9149(10) 1 calc PR A 1
C30A C 0.9554(2) 0.41138(15) 0.85821(19) 0.0381(5) Uani 0.9149(10) 1 d P A 1
H30A H 1.0172 0.3658 0.8750 0.057 Uiso 0.9149(10) 1 calc PR A 1
H30B H 0.9816 0.4635 0.9001 0.057 Uiso 0.9149(10) 1 calc PR A 1
H30C H 0.9486 0.4238 0.7775 0.057 Uiso 0.9149(10) 1 calc PR A 1
C31A C 0.89680(18) 0.19262(12) 0.87826(15) 0.0268(3) Uani 0.9149(10) 1 d P A 1
H31A H 0.9816 0.2100 0.8644 0.040 Uiso 0.9149(10) 1 calc PR A 1
H31B H 0.8771 0.1374 0.8414 0.040 Uiso 0.9149(10) 1 calc PR A 1
H31C H 0.8910 0.1868 0.9593 0.040 Uiso 0.9149(10) 1 calc PR A 1
C32A C 0.6239(3) 0.23857(17) 0.8491(3) 0.0301(5) Uani 0.9149(10) 1 d P A 1
H32A H 0.5615 0.2807 0.8200 0.045 Uiso 0.9149(10) 1 calc PR A 1
H32B H 0.6202 0.2321 0.9304 0.045 Uiso 0.9149(10) 1 calc PR A 1
H32C H 0.6067 0.1830 0.8122 0.045 Uiso 0.9149(10) 1 calc PR A 1
C17B C 0.7192(19) 0.3451(11) 0.580(3) 0.0159(3) Uani 0.0851(10) 1 d PD A 2
C18B C 0.719(5) 0.327(4) 0.470(8) 0.0162(3) Uani 0.0851(10) 1 d PD A 2
C19B C 0.8282(16) 0.2579(11) 0.446(2) 0.0142(3) Uani 0.0851(10) 1 d PD A 2
C20B C 0.809(2) 0.2523(15) 0.3393(18) 0.0178(3) Uani 0.0851(10) 1 d PD A 2
H20B H 0.7474 0.2823 0.2930 0.021 Uiso 0.0851(10) 1 calc PR A 2
C21B C 0.910(2) 0.1847(14) 0.297(2) 0.0210(4) Uani 0.0851(10) 1 d PD A 2
H21B H 0.9162 0.1685 0.2211 0.025 Uiso 0.0851(10) 1 calc PR A 2
C22B C 0.978(2) 0.1569(14) 0.380(2) 0.0234(4) Uani 0.0851(10) 1 d PD A 2
H22B H 1.0423 0.1165 0.3701 0.028 Uiso 0.0851(10) 1 calc PR A 2
C23B C 0.9595(19) 0.1833(12) 0.474(2) 0.0209(3) Uani 0.0851(10) 1 d PD A 2
H23B H 1.0184 0.1564 0.5270 0.025 Uiso 0.0851(10) 1 calc PR A 2
C24B C 0.892(2) 0.2329(13) 0.528(2) 0.0167(3) Uani 0.0851(10) 1 d PD A 2
C25B C 0.8764(17) 0.2589(11) 0.6329(17) 0.0180(3) Uani 0.0851(10) 1 d PD A 2
H25B H 0.9336 0.2335 0.6885 0.022 Uiso 0.0851(10) 1 calc PR A 2
C26B C 0.8004(16) 0.3112(10) 0.6729(5) 0.0162(3) Uani 0.0851(10) 1 d PD A 2
Si2B Si 0.8117(4) 0.3432(3) 0.8261(4) 0.01765(8) Uani 0.0851(10) 1 d PD A 2
C27B C 0.748(2) 0.2519(13) 0.9048(16) 0.030(4) Uani 0.0851(10) 1 d P A 2
C28B C 0.718(2) 0.2815(16) 1.0206(17) 0.036(5) Uani 0.0851(10) 1 d P A 2
H28D H 0.7932 0.3057 1.0610 0.053 Uiso 0.0851(10) 1 calc PR A 2
H28E H 0.6888 0.2325 1.0627 0.053 Uiso 0.0851(10) 1 calc PR A 2
H28F H 0.6527 0.3256 1.0129 0.053 Uiso 0.0851(10) 1 calc PR A 2
C29B C 0.8477(19) 0.1758(12) 0.9220(16) 0.0268(3) Uani 0.0851(10) 1 d P A 2
H29D H 0.9254 0.1983 0.9601 0.040 Uiso 0.0851(10) 1 calc PR A 2
H29E H 0.8641 0.1522 0.8487 0.040 Uiso 0.0851(10) 1 calc PR A 2
H29F H 0.8149 0.1302 0.9679 0.040 Uiso 0.0851(10) 1 calc PR A 2
C30B C 0.638(4) 0.219(2) 0.857(4) 0.0301(5) Uani 0.0851(10) 1 d P A 2
H30D H 0.6500 0.1981 0.7815 0.045 Uiso 0.0851(10) 1 calc PR A 2
H30E H 0.5746 0.2647 0.8521 0.045 Uiso 0.0851(10) 1 calc PR A 2
H30F H 0.6110 0.1720 0.9032 0.045 Uiso 0.0851(10) 1 calc PR A 2
C31B C 0.717(5) 0.453(3) 0.847(4) 0.0350(6) Uani 0.0851(10) 1 d P A 2
H31D H 0.6282 0.4431 0.8249 0.053 Uiso 0.0851(10) 1 calc PR A 2
H31E H 0.7484 0.4979 0.7995 0.053 Uiso 0.0851(10) 1 calc PR A 2
H31F H 0.7284 0.4703 0.9257 0.053 Uiso 0.0851(10) 1 calc PR A 2
C32B C 0.977(2) 0.3647(18) 0.865(2) 0.0381(5) Uani 0.0851(10) 1 d P A 2
H32D H 1.0254 0.3122 0.8550 0.057 Uiso 0.0851(10) 1 calc PR A 2
H32E H 0.9886 0.3831 0.9434 0.057 Uiso 0.0851(10) 1 calc PR A 2
H32F H 1.0058 0.4102 0.8165 0.057 Uiso 0.0851(10) 1 calc PR A 2
C33 C 0.42000(16) 0.53668(11) 0.78632(13) 0.0288(3) Uani 1 1 d . A .
H33A H 0.3391 0.5570 0.8075 0.043 Uiso 1 1 calc R . .
H33B H 0.4439 0.5700 0.7220 0.043 Uiso 1 1 calc R . .
H33C H 0.4832 0.5441 0.8499 0.043 Uiso 1 1 calc R . .
C34 C 0.37737(14) 0.39810(16) 0.85382(11) 0.0305(3) Uani 1 1 d . A .
H34A H 0.4414 0.4068 0.9163 0.046 Uiso 1 1 calc R . .
H34B H 0.3713 0.3367 0.8355 0.046 Uiso 1 1 calc R . .
H34C H 0.2968 0.4186 0.8755 0.046 Uiso 1 1 calc R . .
C35 C 0.18995(15) 0.32119(13) 0.66501(15) 0.0321(3) Uani 1 1 d . A .
H35A H 0.1278 0.3088 0.6021 0.048 Uiso 1 1 calc R . .
H35B H 0.1808 0.3809 0.6894 0.048 Uiso 1 1 calc R . .
H35C H 0.1774 0.2823 0.7276 0.048 Uiso 1 1 calc R . .
C36 C 0.33894(19) 0.21828(11) 0.60529(16) 0.0342(4) Uani 1 1 d . A .
H36A H 0.3245 0.1832 0.6710 0.051 Uiso 1 1 calc R . .
H36B H 0.4257 0.2117 0.5879 0.051 Uiso 1 1 calc R . .
H36C H 0.2830 0.1994 0.5408 0.051 Uiso 1 1 calc R . .
C37 C 0.48123(19) 0.56316(11) 0.49045(14) 0.0323(4) Uani 1 1 d . A .
H37A H 0.4581 0.5727 0.4102 0.048 Uiso 1 1 calc R . .
H37B H 0.5655 0.5390 0.5008 0.048 Uiso 1 1 calc R . .
H37C H 0.4791 0.6180 0.5307 0.048 Uiso 1 1 calc R . .
C38 C 0.26874(17) 0.54080(11) 0.53513(15) 0.0312(3) Uani 1 1 d . A .
H38A H 0.2726 0.5918 0.5835 0.047 Uiso 1 1 calc R . .
H38B H 0.2121 0.4984 0.5638 0.047 Uiso 1 1 calc R . .
H38C H 0.2381 0.5572 0.4584 0.047 Uiso 1 1 calc R . .

loop_
_atom_site_aniso_label
_atom_site_aniso_U_11
_atom_site_aniso_U_22
_atom_site_aniso_U_33
_atom_site_aniso_U_23
_atom_site_aniso_U_13
_atom_site_aniso_U_12
Nb1 0.01387(4) 0.01690(4) 0.01358(4) 0.00042(4) 0.00295(3) 0.00112(4)
Si1 0.01551(15) 0.02328(17) 0.01565(15) -0.00065(12) -0.00080(12) 0.00368(12)
O1 0.0142(4) 0.0203(4) 0.0135(4) 0.0014(3) 0.0028(3) -0.0010(3)
O2 0.0155(4) 0.0275(6) 0.0150(4) -0.0033(3) 0.0022(3) 0.0016(3)
N1 0.0227(6) 0.0234(6) 0.0217(5) 0.0005(4) 0.0082(4) -0.0017(4)
N2 0.0279(6) 0.0194(5) 0.0183(5) 0.0000(4) 0.0023(4) 0.0013(5)
N3 0.0225(5) 0.0245(6) 0.0179(5) -0.0003(4) 0.0056(4) 0.0025(5)
C1 0.0168(5) 0.0172(6) 0.0127(5) -0.0009(4) 0.0027(4) 0.0002(4)
C2 0.0158(4) 0.0189(6) 0.0133(4) -0.0005(5) 0.0019(3) -0.0022(5)
C3 0.0194(6) 0.0193(6) 0.0153(5) -0.0016(4) 0.0051(4) -0.0029(5)
C4 0.0207(6) 0.0265(7) 0.0213(6) -0.0035(5) 0.0051(5) -0.0058(5)
C5 0.0257(7) 0.0284(8) 0.0264(7) -0.0044(6) 0.0090(6) -0.0102(6)
C6 0.0359(8) 0.0253(7) 0.0255(7) -0.0010(6) 0.0139(6) -0.0096(6)
C7 0.0336(8) 0.0237(7) 0.0193(6) 0.0024(5) 0.0090(5) -0.0024(6)
C8 0.0248(6) 0.0206(6) 0.0160(5) -0.0004(5) 0.0055(5) -0.0018(5)
C9 0.0238(6) 0.0223(6) 0.0150(5) 0.0020(5) 0.0024(5) 0.0016(5)
C10 0.0180(5) 0.0208(8) 0.0150(5) 0.0000(4) 0.0019(4) 0.0013(4)
C11 0.0194(6) 0.0247(6) 0.0173(6) -0.0015(5) -0.0010(5) 0.0016(5)
C12 0.0316(8) 0.0346(9) 0.0292(8) -0.0070(6) -0.0112(6) 0.0002(7)
C13 0.0294(7) 0.0237(7) 0.0238(7) 0.0006(5) 0.0002(5) -0.0019(6)
C14 0.0322(8) 0.0273(7) 0.0260(7) 0.0004(6) 0.0103(6) 0.0061(6)
C15 0.0164(6) 0.0343(7) 0.0246(7) -0.0039(6) 0.0029(5) 0.0014(5)
C16 0.0281(7) 0.0324(8) 0.0242(7) 0.0033(6) -0.0042(6) 0.0086(6)
C17A 0.0114(6) 0.0213(8) 0.0152(7) 0.0001(7) 0.0022(4) -0.0022(6)
C18A 0.0129(6) 0.0202(8) 0.0156(7) -0.0014(8) 0.0018(4) -0.0023(4)
C19A 0.0100(6) 0.0172(7) 0.0153(8) 0.0011(5) 0.0009(5) -0.0003(5)
C20A 0.0187(6) 0.0234(7) 0.0119(8) -0.0011(6) 0.0041(7) -0.0021(5)
C21A 0.0198(8) 0.0243(8) 0.0195(9) -0.0037(6) 0.0045(6) -0.0017(6)
C22A 0.0208(7) 0.0248(7) 0.0257(9) -0.0058(7) 0.0081(7) 0.0013(6)
C23A 0.0147(7) 0.0199(7) 0.0290(9) -0.0036(6) 0.0063(5) 0.0025(6)
C24A 0.0133(5) 0.0197(7) 0.0173(9) -0.0022(6) 0.0030(6) -0.0028(5)
C25A 0.0153(6) 0.0185(7) 0.0199(7) -0.0010(6) 0.0005(5) 0.0017(6)
C26A 0.0156(6) 0.0157(6) 0.0171(6) -0.0015(5) -0.0002(4) -0.0017(6)
Si2A 0.01952(18) 0.01856(18) 0.01474(17) 0.00109(13) 0.00077(13) 0.00237(14)
C27A 0.0265(6) 0.0233(9) 0.0162(6) -0.0031(5) -0.0040(5) 0.0051(6)
C28A 0.0475(11) 0.0361(9) 0.0179(7) -0.0054(6) -0.0027(7) 0.0126(8)
C29A 0.0438(16) 0.0240(7) 0.0333(16) -0.0061(10) -0.0190(9) 0.0118(10)
C30A 0.0409(10) 0.0340(12) 0.0396(9) -0.0124(8) 0.0049(8) -0.0145(8)
C31A 0.0335(9) 0.0241(7) 0.0223(8) 0.0022(6) -0.0006(6) 0.0087(6)
C32A 0.0272(11) 0.0367(15) 0.0270(9) 0.0081(10) 0.0050(7) -0.0011(10)
C17B 0.0114(6) 0.0213(8) 0.0152(7) 0.0001(7) 0.0022(4) -0.0022(6)
C18B 0.0129(6) 0.0202(8) 0.0156(7) -0.0014(8) 0.0018(4) -0.0023(4)
C19B 0.0100(6) 0.0172(7) 0.0153(8) 0.0011(5) 0.0009(5) -0.0003(5)
C20B 0.0187(6) 0.0234(7) 0.0119(8) -0.0011(6) 0.0041(7) -0.0021(5)
C21B 0.0198(8) 0.0243(8) 0.0195(9) -0.0037(6) 0.0045(6) -0.0017(6)
C22B 0.0208(7) 0.0248(7) 0.0257(9) -0.0058(7) 0.0081(7) 0.0013(6)
C23B 0.0147(7) 0.0199(7) 0.0290(9) -0.0036(6) 0.0063(5) 0.0025(6)
C24B 0.0133(5) 0.0197(7) 0.0173(9) -0.0022(6) 0.0030(6) -0.0028(5)
C25B 0.0153(6) 0.0185(7) 0.0199(7) -0.0010(6) 0.0005(5) 0.0017(6)
C26B 0.0156(6) 0.0157(6) 0.0171(6) -0.0015(5) -0.0002(4) -0.0017(6)
Si2B 0.01952(18) 0.01856(18) 0.01474(17) 0.00109(13) 0.00077(13) 0.00237(14)
C27B 0.042(11) 0.025(8) 0.023(8) -0.005(7) 0.007(7) -0.004(8)
C28B 0.033(10) 0.050(13) 0.026(9) 0.019(9) 0.009(7) 0.010(9)
C29B 0.0335(9) 0.0241(7) 0.0223(8) 0.0022(6) -0.0006(6) 0.0087(6)
C30B 0.0272(11) 0.0367(15) 0.0270(9) 0.0081(10) 0.0050(7) -0.0011(10)
C31B 0.0438(16) 0.0240(7) 0.0333(16) -0.0061(10) -0.0190(9) 0.0118(10)
C32B 0.0409(10) 0.0340(12) 0.0396(9) -0.0124(8) 0.0049(8) -0.0145(8)
C33 0.0349(8) 0.0278(7) 0.0237(7) -0.0075(6) 0.0024(6) 0.0047(6)
C34 0.0360(7) 0.0396(8) 0.0171(5) 0.0013(8) 0.0093(5) -0.0012(9)
C35 0.0210(7) 0.0435(10) 0.0334(8) 0.0003(7) 0.0103(6) -0.0058(6)
C36 0.0520(11) 0.0208(7) 0.0326(8) 0.0015(6) 0.0190(8) -0.0053(7)
C37 0.0512(10) 0.0217(7) 0.0255(7) -0.0006(6) 0.0118(7) -0.0071(7)
C38 0.0354(8) 0.0241(7) 0.0327(8) -0.0025(6) -0.0056(6) 0.0111(6)

loop_
_atom_type_symbol
_atom_type_description
_atom_type_scat_dispersion_real
_atom_type_scat_dispersion_imag
_atom_type_scat_source
C C 0.0033 0.0016 'International Tables Vol C Tables 4.2.6.8 and 6.1.1.4'
H H 0.0000 0.0000 'International Tables Vol C Tables 4.2.6.8 and 6.1.1.4'
N N 0.0061 0.0033 'International Tables Vol C Tables 4.2.6.8 and 6.1.1.4'
O O 0.0106 0.0060 'International Tables Vol C Tables 4.2.6.8 and 6.1.1.4'
Si Si 0.0817 0.0704 'International Tables Vol C Tables 4.2.6.8 and 6.1.1.4'
Nb Nb -2.0727 0.6215 'International Tables Vol C Tables 4.2.6.8 and 6.1.1.4'

loop_
_geom_angle_atom_site_label_1
_geom_angle_atom_site_label_2
_geom_angle_atom_site_label_3
_geom_angle
N2 Nb1 N1 119.95(6)
N2 Nb1 O2 114.08(5)
N1 Nb1 O2 125.79(5)
N2 Nb1 N3 88.82(5)
N1 Nb1 N3 87.60(5)
O2 Nb1 N3 97.77(4)
N2 Nb1 O1 96.27(5)
N1 Nb1 O1 84.88(4)
O2 Nb1 O1 85.43(4)
N3 Nb1 O1 172.32(5)
C15 Si1 C16 106.37(7)
C15 Si1 C10 115.95(6)
C16 Si1 C10 107.17(7)
C15 Si1 C11 109.60(7)
C16 Si1 C11 110.13(7)
C10 Si1 C11 107.54(6)
C1 O1 Nb1 112.89(8)
C17B O2 C17A 11.9(9)
C17B O2 Nb1 139.5(15)
C17A O2 Nb1 135.92(13)
C35 N1 C36 111.85(13)
C35 N1 Nb1 129.03(11)
C36 N1 Nb1 119.03(10)
C37 N2 C38 111.86(13)
C37 N2 Nb1 123.66(11)
C38 N2 Nb1 123.93(11)
C34 N3 C33 108.06(13)
C34 N3 Nb1 125.89(12)
C33 N3 Nb1 126.04(10)
O1 C1 C2 120.00(11)
O1 C1 C10 118.51(11)
C2 C1 C10 121.48(11)
C1 C2 C3 119.09(12)
C1 C2 C18B 118.0(17)
C3 C2 C18B 123(2)
C1 C2 C18A 119.9(2)
C3 C2 C18A 120.9(2)
C18B C2 C18A 3(3)
C8 C3 C4 117.76(12)
C8 C3 C2 119.49(12)
C4 C3 C2 122.74(13)
C5 C4 C3 120.60(14)
C5 C4 H4 119.7
C3 C4 H4 119.7
C4 C5 C6 121.33(14)
C4 C5 H5 119.3
C6 C5 H5 119.3
C7 C6 C5 119.62(14)
C7 C6 H6 120.2
C5 C6 H6 120.2
C6 C7 C8 120.79(15)
C6 C7 H7 119.6
C8 C7 H7 119.6
C7 C8 C9 121.36(13)
C7 C8 C3 119.89(13)
C9 C8 C3 118.72(12)
C10 C9 C8 122.55(13)
C10 C9 H9 118.7
C8 C9 H9 118.7
C9 C10 C1 117.68(12)
C9 C10 Si1 119.71(10)
C1 C10 Si1 121.80(9)
C13 C11 C14 108.65(12)
C13 C11 C12 108.89(13)
C14 C11 C12 108.39(13)
C13 C11 Si1 110.22(10)
C14 C11 Si1 111.23(11)
C12 C11 Si1 109.41(11)
C11 C12 H12A 109.5
C11 C12 H12B 109.5
H12A C12 H12B 109.5
C11 C12 H12C 109.5
H12A C12 H12C 109.5
H12B C12 H12C 109.5
C11 C13 H13A 109.5
C11 C13 H13B 109.5
H13A C13 H13B 109.5
C11 C13 H13C 109.5
H13A C13 H13C 109.5
H13B C13 H13C 109.5
C11 C14 H14A 109.5
C11 C14 H14B 109.5
H14A C14 H14B 109.5
C11 C14 H14C 109.5
H14A C14 H14C 109.5
H14B C14 H14C 109.5
Si1 C15 H15A 109.5
Si1 C15 H15B 109.5
H15A C15 H15B 109.5
Si1 C15 H15C 109.5
H15A C15 H15C 109.5
H15B C15 H15C 109.5
Si1 C16 H16A 109.5
Si1 C16 H16B 109.5
H16A C16 H16B 109.5
Si1 C16 H16C 109.5
H16A C16 H16C 109.5
H16B C16 H16C 109.5
O2 C17A C18A 120.3(3)
O2 C17A C26A 117.97(19)
C18A C17A C26A 121.6(3)
C17A C18A C19A 118.86(14)
C17A C18A C2 123.7(7)
C19A C18A C2 117.3(7)
C20A C19A C24A 116.63(16)
C20A C19A C18A 123.6(3)
C24A C19A C18A 119.7(3)
C21A C20A C19A 121.47(16)
C21A C20A H20A 119.3
C19A C20A H20A 119.3
C20A C21A C22A 121.51(16)
C20A C21A H21A 119.2
C22A C21A H21A 119.2
C23A C22A C21A 119.33(17)
C23A C22A H22A 120.3
C21A C22A H22A 120.3
C22A C23A C24A 119.99(18)
C22A C23A H23A 120.0
C24A C23A H23A 120.0
C25A C24A C23A 120.28(19)
C25A C24A C19A 118.61(16)
C23A C24A C19A 120.98(15)
C26A C25A C24A 122.31(16)
C26A C25A H25A 118.8
C24A C25A H25A 118.8
C25A C26A C17A 118.18(14)
C25A C26A Si2A 118.24(11)
C17A C26A Si2A 123.55(12)
C32A Si2A C31A 106.85(9)
C32A Si2A C26A 109.17(11)
C31A Si2A C26A 107.05(7)
C32A Si2A C27A 112.97(11)
C31A Si2A C27A 107.22(8)
C26A Si2A C27A 113.19(7)
C29A C27A C30A 108.8(2)
C29A C27A C28A 108.67(18)
C30A C27A C28A 108.00(15)
C29A C27A Si2A 113.02(14)
C30A C27A Si2A 109.66(11)
C28A C27A Si2A 108.57(12)
C27A C28A H28A 109.5
C27A C28A H28B 109.5
H28A C28A H28B 109.5
C27A C28A H28C 109.5
H28A C28A H28C 109.5
H28B C28A H28C 109.5
C27A C29A H29A 109.5
C27A C29A H29B 109.5
H29A C29A H29B 109.5
C27A C29A H29C 109.5
H29A C29A H29C 109.5
H29B C29A H29C 109.5
C27A C30A H30A 109.5
C27A C30A H30B 109.5
H30A C30A H30B 109.5
C27A C30A H30C 109.5
H30A C30A H30C 109.5
H30B C30A H30C 109.5
Si2A C31A H31A 109.5
Si2A C31A H31B 109.5
H31A C31A H31B 109.5
Si2A C31A H31C 109.5
H31A C31A H31C 109.5
H31B C31A H31C 109.5
Si2A C32A H32A 109.5
Si2A C32A H32B 109.5
H32A C32A H32B 109.5
Si2A C32A H32C 109.5
H32A C32A H32C 109.5
H32B C32A H32C 109.5
C18B C17B O2 126(3)
C18B C17B C26B 128(3)
O2 C17B C26B 103(2)
C17B C18B C2 116(7)
C17B C18B C19B 111.4(14)
C2 C18B C19B 131(8)
C24B C19B C20B 145(3)
C24B C19B C18B 116(4)
C20B C19B C18B 99(3)
C24B C19B C23B 43.8(16)
C20B C19B C23B 101(2)
C18B C19B C23B 160(3)
C19B C20B C21B 108(2)
C19B C20B H20B 126.2
C21B C20B H20B 126.2
C22B C21B C20B 110(2)
C22B C21B H21B 125.1
C20B C21B H21B 125.1
C23B C22B C21B 118(3)
C23B C22B H22B 120.8
C21B C22B H22B 120.8
C22B C23B C24B 144(3)
C22B C23B C19B 103(2)
C24B C23B C19B 40.9(16)
C22B C23B H23B 107.9
C24B C23B H23B 107.9
C19B C23B H23B 148.9
C19B C24B C23B 95(2)
C19B C24B C25B 124(3)
C23B C24B C25B 141(3)
C26B C25B C24B 133(2)
C26B C25B H25B 113.6
C24B C25B H25B 113.6
C25B C26B C17B 108.0(11)
C25B C26B Si2B 122.8(14)
C17B C26B Si2B 128.9(12)
C32B Si2B C27B 113.9(12)
C32B Si2B C26B 105.7(10)
C27B Si2B C26B 106.9(8)
C32B Si2B C31B 107.9(17)
C27B Si2B C31B 111.6(19)
C26B Si2B C31B 110.6(13)
C30B C27B C28B 105(2)
C30B C27B C29B 109(2)
C28B C27B C29B 107.5(16)
C30B C27B Si2B 115(2)
C28B C27B Si2B 110.1(14)
C29B C27B Si2B 110.6(14)
C27B C28B H28D 109.5
C27B C28B H28E 109.5
H28D C28B H28E 109.5
C27B C28B H28F 109.5
H28D C28B H28F 109.5
H28E C28B H28F 109.5
C27B C29B H29D 109.5
C27B C29B H29E 109.5
H29D C29B H29E 109.5
C27B C29B H29F 109.5
H29D C29B H29F 109.5
H29E C29B H29F 109.5
C27B C30B H30D 109.5
C27B C30B H30E 109.5
H30D C30B H30E 109.5
C27B C30B H30F 109.5
H30D C30B H30F 109.5
H30E C30B H30F 109.5
Si2B C31B H31D 109.5
Si2B C31B H31E 109.5
H31D C31B H31E 109.5
Si2B C31B H31F 109.5
H31D C31B H31F 109.5
H31E C31B H31F 109.5
Si2B C32B H32D 109.5
Si2B C32B H32E 109.5
H32D C32B H32E 109.5
Si2B C32B H32F 109.5
H32D C32B H32F 109.5
H32E C32B H32F 109.5
N3 C33 H33A 109.5
N3 C33 H33B 109.5
H33A C33 H33B 109.5
N3 C33 H33C 109.5
H33A C33 H33C 109.5
H33B C33 H33C 109.5
N3 C34 H34A 109.5
N3 C34 H34B 109.5
H34A C34 H34B 109.5
N3 C34 H34C 109.5
H34A C34 H34C 109.5
H34B C34 H34C 109.5
N1 C35 H35A 109.5
N1 C35 H35B 109.5
H35A C35 H35B 109.5
N1 C35 H35C 109.5
H35A C35 H35C 109.5
H35B C35 H35C 109.5
N1 C36 H36A 109.5
N1 C36 H36B 109.5
H36A C36 H36B 109.5
N1 C36 H36C 109.5
H36A C36 H36C 109.5
H36B C36 H36C 109.5
N2 C37 H37A 109.5
N2 C37 H37B 109.5
H37A C37 H37B 109.5
N2 C37 H37C 109.5
H37A C37 H37C 109.5
H37B C37 H37C 109.5
N2 C38 H38A 109.5
N2 C38 H38B 109.5
H38A C38 H38B 109.5
N2 C38 H38C 109.5
H38A C38 H38C 109.5
H38B C38 H38C 109.5

loop_
_geom_bond_atom_site_label_1
_geom_bond_atom_site_label_2
_geom_bond_distance
Nb1 N2 1.9351(12)
Nb1 N1 1.9528(13)
Nb1 O2 1.9594(9)
Nb1 N3 2.0380(12)
Nb1 O1 2.0916(9)
Si1 C15 1.8692(15)
Si1 C16 1.8731(15)
Si1 C10 1.8831(14)
Si1 C11 1.9045(15)
O1 C1 1.3448(15)
O2 C17B 1.3629(19)
O2 C17A 1.3629(16)
N1 C35 1.4561(19)
N1 C36 1.462(2)
N2 C37 1.459(2)
N2 C38 1.462(2)
N3 C34 1.457(2)
N3 C33 1.459(2)
C1 C2 1.3945(17)
C1 C10 1.4343(17)
C2 C3 1.4294(18)
C2 C18B 1.487(2)
C2 C18A 1.4874(19)
C3 C8 1.423(2)
C3 C4 1.4276(19)
C4 C5 1.374(2)
C4 H4 0.9500
C5 C6 1.401(2)
C5 H5 0.9500
C6 C7 1.373(2)
C6 H6 0.9500
C7 C8 1.417(2)
C7 H7 0.9500
C8 C9 1.420(2)
C9 C10 1.3788(18)
C9 H9 0.9500
C11 C13 1.533(2)
C11 C14 1.534(2)
C11 C12 1.543(2)
C12 H12A 0.9800
C12 H12B 0.9800
C12 H12C 0.9800
C13 H13A 0.9800
C13 H13B 0.9800
C13 H13C 0.9800
C14 H14A 0.9800
C14 H14B 0.9800
C14 H14C 0.9800
C15 H15A 0.9800
C15 H15B 0.9800
C15 H15C 0.9800
C16 H16A 0.9800
C16 H16B 0.9800
C16 H16C 0.9800
C17A C18A 1.392(10)
C17A C26A 1.438(3)
C18A C19A 1.432(10)
C19A C20A 1.427(2)
C19A C24A 1.431(3)
C20A C21A 1.363(3)
C20A H20A 0.9500
C21A C22A 1.417(3)
C21A H21A 0.9500
C22A C23A 1.376(3)
C22A H22A 0.9500
C23A C24A 1.424(2)
C23A H23A 0.9500
C24A C25A 1.420(2)
C25A C26A 1.380(2)
C25A H25A 0.9500
C26A Si2A 1.8899(15)
Si2A C32A 1.873(3)
Si2A C31A 1.8794(17)
Si2A C27A 1.8971(16)
C27A C29A 1.509(4)
C27A C30A 1.532(3)
C27A C28A 1.540(2)
C28A H28A 0.9800
C28A H28B 0.9800
C28A H28C 0.9800
C29A H29A 0.9800
C29A H29B 0.9800
C29A H29C 0.9800
C30A H30A 0.9800
C30A H30B 0.9800
C30A H30C 0.9800
C31A H31A 0.9800
C31A H31B 0.9800
C31A H31C 0.9800
C32A H32A 0.9800
C32A H32B 0.9800
C32A H32C 0.9800
C17B C18B 1.34(12)
C17B C26B 1.45(4)
C18B C19B 1.64(10)
C19B C24B 1.21(3)
C19B C20B 1.28(3)
C19B C23B 1.84(3)
C20B C21B 1.62(4)
C20B H20B 0.9500
C21B C22B 1.26(3)
C21B H21B 0.9500
C22B C23B 1.23(3)
C22B H22B 0.9500
C23B C24B 1.28(3)
C23B H23B 0.9500
C24B C25B 1.34(3)
C25B C26B 1.28(2)
C25B H25B 0.9500
C26B Si2B 1.8900(18)
Si2B C32B 1.83(3)
Si2B C27B 1.87(2)
Si2B C31B 2.01(5)
C27B C30B 1.36(5)
C27B C28B 1.52(3)
C27B C29B 1.60(3)
C28B H28D 0.9800
C28B H28E 0.9800
C28B H28F 0.9800
C29B H29D 0.9800
C29B H29E 0.9800
C29B H29F 0.9800
C30B H30D 0.9800
C30B H30E 0.9800
C30B H30F 0.9800
C31B H31D 0.9800
C31B H31E 0.9800
C31B H31F 0.9800
C32B H32D 0.9800
C32B H32E 0.9800
C32B H32F 0.9800
C33 H33A 0.9800
C33 H33B 0.9800
C33 H33C 0.9800
C34 H34A 0.9800
C34 H34B 0.9800
C34 H34C 0.9800
C35 H35A 0.9800
C35 H35B 0.9800
C35 H35C 0.9800
C36 H36A 0.9800
C36 H36B 0.9800
C36 H36C 0.9800
C37 H37A 0.9800
C37 H37B 0.9800
C37 H37C 0.9800
C38 H38A 0.9800
C38 H38B 0.9800
C38 H38C 0.9800

loop_
_geom_torsion_atom_site_label_1
_geom_torsion_atom_site_label_2
_geom_torsion_atom_site_label_3
_geom_torsion_atom_site_label_4
_geom_torsion
N2 Nb1 O1 C1 42.11(9)
N1 Nb1 O1 C1 161.74(9)
O2 Nb1 O1 C1 -71.66(9)
N3 Nb1 O1 C1 173.4(3)
N2 Nb1 O2 C17B -91.6(15)
N1 Nb1 O2 C17B 83.6(15)
N3 Nb1 O2 C17B 176.2(15)
O1 Nb1 O2 C17B 3.2(15)
N2 Nb1 O2 C17A -108.46(15)
N1 Nb1 O2 C17A 66.70(16)
N3 Nb1 O2 C17A 159.35(15)
O1 Nb1 O2 C17A -13.63(15)
N2 Nb1 N1 C35 -38.61(15)
O2 Nb1 N1 C35 146.49(13)
N3 Nb1 N1 C35 48.64(14)
O1 Nb1 N1 C35 -132.91(14)
N2 Nb1 N1 C36 137.65(12)
O2 Nb1 N1 C36 -37.25(14)
N3 Nb1 N1 C36 -135.10(13)
O1 Nb1 N1 C36 43.36(12)
N1 Nb1 N2 C37 -166.28(11)
O2 Nb1 N2 C37 9.19(13)
N3 Nb1 N2 C37 107.17(12)
O1 Nb1 N2 C37 -78.59(12)
N1 Nb1 N2 C38 22.97(14)
O2 Nb1 N2 C38 -161.56(11)
N3 Nb1 N2 C38 -63.57(12)
O1 Nb1 N2 C38 110.66(12)
N2 Nb1 N3 C34 153.57(12)
N1 Nb1 N3 C34 33.53(12)
O2 Nb1 N3 C34 -92.28(12)
O1 Nb1 N3 C34 21.9(4)
N2 Nb1 N3 C33 -27.28(13)
N1 Nb1 N3 C33 -147.32(13)
O2 Nb1 N3 C33 86.87(13)
O1 Nb1 N3 C33 -158.9(3)
Nb1 O1 C1 C2 76.21(13)
Nb1 O1 C1 C10 -104.98(11)
O1 C1 C2 C3 -169.67(11)
C10 C1 C2 C3 11.56(19)
O1 C1 C2 C18B 16(5)
C10 C1 C2 C18B -162(5)
O1 C1 C2 C18A 14.1(5)
C10 C1 C2 C18A -164.7(5)
C1 C2 C3 C8 -5.5(2)
C18B C2 C3 C8 168(5)
C18A C2 C3 C8 170.7(5)
C1 C2 C3 C4 173.51(13)
C18B C2 C3 C4 -13(5)
C18A C2 C3 C4 -10.3(5)
C8 C3 C4 C5 0.4(2)
C2 C3 C4 C5 -178.63(14)
C3 C4 C5 C6 -0.7(2)
C4 C5 C6 C7 0.4(2)
C5 C6 C7 C8 0.3(2)
C6 C7 C8 C9 -178.44(14)
C6 C7 C8 C3 -0.6(2)
C4 C3 C8 C7 0.2(2)
C2 C3 C8 C7 179.29(13)
C4 C3 C8 C9 178.16(13)
C2 C3 C8 C9 -2.8(2)
C7 C8 C9 C10 -176.66(14)
C3 C8 C9 C10 5.4(2)
C8 C9 C10 C1 0.3(2)
C8 C9 C10 Si1 -169.62(11)
O1 C1 C10 C9 172.23(12)
C2 C1 C10 C9 -8.98(19)
O1 C1 C10 Si1 -18.09(16)
C2 C1 C10 Si1 160.70(11)
C15 Si1 C10 C9 -137.30(11)
C16 Si1 C10 C9 -18.72(13)
C11 Si1 C10 C9 99.66(12)
C15 Si1 C10 C1 53.22(13)
C16 Si1 C10 C1 171.81(11)
C11 Si1 C10 C1 -69.81(11)
C15 Si1 C11 C13 -44.35(12)
C16 Si1 C11 C13 -161.05(10)
C10 Si1 C11 C13 82.50(11)
C15 Si1 C11 C14 -164.92(10)
C16 Si1 C11 C14 78.38(12)
C10 Si1 C11 C14 -38.08(12)
C15 Si1 C11 C12 75.36(12)
C16 Si1 C11 C12 -41.34(13)
C10 Si1 C11 C12 -157.80(11)
C17B O2 C17A C18A -59(8)
Nb1 O2 C17A C18A 54.1(2)
C17B O2 C17A C26A 117(8)
Nb1 O2 C17A C26A -129.60(17)
O2 C17A C18A C19A -174.73(16)
C26A C17A C18A C19A 9.1(3)
O2 C17A C18A C2 0.5(3)
C26A C17A C18A C2 -175.65(19)
C1 C2 C18A C17A -60.9(4)
C3 C2 C18A C17A 122.9(2)
C18B C2 C18A C17A -109(99)
C1 C2 C18A C19A 114.4(3)
C3 C2 C18A C19A -61.7(4)
C18B C2 C18A C19A 67(99)
C17A C18A C19A C20A 167.22(18)
C2 C18A C19A C20A -8.3(3)
C17A C18A C19A C24A -8.9(3)
C2 C18A C19A C24A 175.54(16)
C24A C19A C20A C21A 0.4(2)
C18A C19A C20A C21A -175.84(15)
C19A C20A C21A C22A -2.4(2)
C20A C21A C22A C23A 1.6(2)
C21A C22A C23A C24A 1.2(2)
C22A C23A C24A C25A 172.54(15)
C22A C23A C24A C19A -3.3(2)
C20A C19A C24A C25A -173.45(14)
C18A C19A C24A C25A 2.9(2)
C20A C19A C24A C23A 2.4(2)
C18A C19A C24A C23A 178.80(15)
C23A C24A C25A C26A -172.73(15)
C19A C24A C25A C26A 3.2(2)
C24A C25A C26A C17A -3.1(2)
C24A C25A C26A Si2A 174.94(12)
O2 C17A C26A C25A -179.40(14)
C18A C17A C26A C25A -3.1(3)
O2 C17A C26A Si2A 2.6(2)
C18A C17A C26A Si2A 178.88(18)
C25A C26A Si2A C32A -120.80(14)
C17A C26A Si2A C32A 57.17(16)
C25A C26A Si2A C31A -5.48(15)
C17A C26A Si2A C31A 172.49(14)
C25A C26A Si2A C27A 112.44(13)
C17A C26A Si2A C27A -69.59(15)
C32A Si2A C27A C29A -54.5(2)
C31A Si2A C27A C29A -172.0(2)
C26A Si2A C27A C29A 70.2(2)
C32A Si2A C27A C30A -176.07(14)
C31A Si2A C27A C30A 66.47(14)
C26A Si2A C27A C30A -51.35(14)
C32A Si2A C27A C28A 66.15(14)
C31A Si2A C27A C28A -51.31(14)
C26A Si2A C27A C28A -169.13(11)
C17A O2 C17B C18B 96(8)
Nb1 O2 C17B C18B 17(2)
C17A O2 C17B C26B -67(8)
Nb1 O2 C17B C26B -146.3(12)
O2 C17B C18B C2 33.8(10)
C26B C17B C18B C2 -166.9(18)
O2 C17B C18B C19B -159.3(17)
C26B C17B C18B C19B 0.0(2)
C1 C2 C18B C17B -78.3(18)
C3 C2 C18B C17B 108(4)
C18A C2 C18B C17B 55(98)
C1 C2 C18B C19B 117.8(14)
C3 C2 C18B C19B -56(5)
C18A C2 C18B C19B -109(97)
C17B C18B C19B C24B 0.0(3)
C2 C18B C19B C24B 165(2)
C17B C18B C19B C20B -179.9(2)
C2 C18B C19B C20B -15(2)
C17B C18B C19B C23B 0.0(4)
C2 C18B C19B C23B 165(2)
C24B C19B C20B C21B 0.3(7)
C18B C19B C20B C21B -179.9(3)
C23B C19B C20B C21B 0.1(4)
C19B C20B C21B C22B -0.1(6)
C20B C21B C22B C23B 0.0(7)
C21B C22B C23B C24B 0.1(12)
C21B C22B C23B C19B 0.1(6)
C24B C19B C23B C22B 179.9(6)
C20B C19B C23B C22B -0.1(4)
C18B C19B C23B C22B 180.0(3)
C20B C19B C23B C24B 179.9(4)
C18B C19B C23B C24B 0.0(7)
C20B C19B C24B C23B -0.1(7)
C18B C19B C24B C23B -180.0(3)
C20B C19B C24B C25B 179.8(5)
C18B C19B C24B C25B -0.1(6)
C23B C19B C24B C25B 179.9(7)
C22B C23B C24B C19B -0.1(10)
C22B C23B C24B C25B 180.0(7)
C19B C23B C24B C25B -179.9(10)
C19B C24B C25B C26B 0.1(9)
C23B C24B C25B C26B 180.0(7)
C24B C25B C26B C17B 0.0(8)
C24B C25B C26B Si2B -174.0(9)
C18B C17B C26B C25B 0.0(5)
O2 C17B C26B C25B 163.0(12)
C18B C17B C26B Si2B 173.5(9)
O2 C17B C26B Si2B -23.5(13)
C25B C26B Si2B C32B 44.3(13)
C17B C26B Si2B C32B -128.3(13)
C25B C26B Si2B C27B -77.4(11)
C17B C26B Si2B C27B 109.9(11)
C25B C26B Si2B C31B 160.9(19)
C17B C26B Si2B C31B -12(2)
C32B Si2B C27B C30B -162(2)
C26B Si2B C27B C30B -46(2)
C31B Si2B C27B C30B 75(3)
C32B Si2B C27B C28B 80.1(17)
C26B Si2B C27B C28B -163.5(14)
C31B Si2B C27B C28B -42(2)
C32B Si2B C27B C29B -38.5(16)
C26B Si2B C27B C29B 77.9(14)
C31B Si2B C27B C29B -161.0(15)
